data_2219405
loop_
_publ_author_name
'Poplaukhin, Pavel'
'Tiekink, Edward R. T.'

_publ_section_title
;(\m-Piperazine-1,4-dicarbodithioato-\k^4^<i>S</i>,<i>S</i>':<i>S</i>'',<i>S</i>''')bis[triphenyltin(IV)]
 dichloromethane solvate
;
_journal_coeditor_code NG2481
_journal_issue 9
_journal_name_full 'Acta Crystallographica Section E'
_journal_page_first m1177
_journal_paper_doi 10.1107/S1600536808025890
_journal_volume 64
_journal_year 2008
_chemical_formula_iupac '[Sn2 (C6 H5)6 (C6 H8 N2 S4)] , C H2 Cl2'
_chemical_formula_moiety 'C42 H38 N2 S4 Sn2 , C H2 Cl2'
_chemical_formula_sum 'C43 H40 Cl2 N2 S4 Sn2'
_chemical_formula_weight 1021.37
_chemical_name_systematic
;
(\m-Piperazine-1,4-dicarbodithioto-
\k^4^<i>S</i>,<i>S</i>':<i>S</i>'',<i>S</i>''')bis[triphenyltin(IV)]
dichloromethane solvate
;
_space_group_IT_number 14
_symmetry_cell_setting monoclinic
_symmetry_space_group_name_Hall '-P 2ybc'
_symmetry_space_group_name_H-M 'P 1 21/c 1'
_atom_sites_solution_hydrogens geom
_atom_sites_solution_primary direct
_atom_sites_solution_secondary difmap
_audit_creation_method SHELXL97
_cell_angle_alpha 90
_cell_angle_beta 90.379(6)
_cell_angle_gamma 90
_cell_formula_units_Z 2
_cell_length_a 14.681(5)
_cell_length_b 10.758(3)
_cell_length_c 13.470(4)
_cell_measurement_reflns_used 13756
_cell_measurement_temperature 98(2)
_cell_measurement_theta_max 40.7
_cell_measurement_theta_min 2.4
_cell_volume 2127.4(11)
_computing_cell_refinement 'CrystalClear (Rigaku/MSC, 2005)'
_computing_data_collection 'CrystalClear (Rigaku/MSC, 2005)'
_computing_data_reduction 'CrystalClear (Rigaku/MSC, 2005)'
_computing_molecular_graphics 'ORTEPII (Johnson, 1976)'
_computing_publication_material 'SHELXL97 (Sheldrick, 2008'
_computing_structure_refinement 'SHELXL97 (Sheldrick, 2008)'
_computing_structure_solution 'SHELXS97 (Sheldrick, 2008)'
_diffrn_ambient_temperature 98(2)
_diffrn_measured_fraction_theta_full 0.994
_diffrn_measured_fraction_theta_max 0.994
_diffrn_measurement_device_type 'Rigaku AFC12\k/SATURN724'
_diffrn_measurement_method \w
_diffrn_radiation_monochromator graphite
_diffrn_radiation_source 'fine-focus sealed tube'
_diffrn_radiation_type MoK\a
_diffrn_radiation_wavelength 0.71069
_diffrn_reflns_av_R_equivalents 0.048
_diffrn_reflns_av_sigmaI/netI 0.047
_diffrn_reflns_limit_h_max 18
_diffrn_reflns_limit_h_min -17
_diffrn_reflns_limit_k_max 13
_diffrn_reflns_limit_k_min -13
_diffrn_reflns_limit_l_max 16
_diffrn_reflns_limit_l_min -16
_diffrn_reflns_number 14400
_diffrn_reflns_theta_full 26.5
_diffrn_reflns_theta_max 26.5
_diffrn_reflns_theta_min 2.4
_diffrn_standards_decay_% <1
_diffrn_standards_interval_count 0
_diffrn_standards_number 0
_exptl_absorpt_coefficient_mu 1.529
_exptl_absorpt_correction_T_max 1
_exptl_absorpt_correction_T_min 0.354
_exptl_absorpt_correction_type multi-scan
_exptl_absorpt_process_details '(ABSCOR; Higashi, 1995)'
_exptl_crystal_colour colourless
_exptl_crystal_density_diffrn 1.594
_exptl_crystal_density_method 'not measured'
_exptl_crystal_description plate
_exptl_crystal_F_000 1020
_exptl_crystal_size_max 0.35
_exptl_crystal_size_mid 0.15
_exptl_crystal_size_min 0.015
_refine_diff_density_max 0.77
_refine_diff_density_min -1.12
_refine_ls_extinction_method none
_refine_ls_goodness_of_fit_ref 1.10
_refine_ls_hydrogen_treatment constr
_refine_ls_matrix_type full
_refine_ls_number_parameters 244
_refine_ls_number_reflns 4389
_refine_ls_number_restraints 0
_refine_ls_restrained_S_all 1.10
_refine_ls_R_factor_all 0.056
_refine_ls_R_factor_gt 0.048
_refine_ls_shift/su_max 0.001
_refine_ls_shift/su_mean 0.000
_refine_ls_structure_factor_coef Fsqd
_refine_ls_weighting_details 'calc w = 1/[\s^2^(Fo^2^)+(0.04P)^2^+8.4194P] where P=(Fo^2^+2Fc^2^)/3'
_refine_ls_weighting_scheme calc
_refine_ls_wR_factor_gt 0.106
_refine_ls_wR_factor_ref 0.113
_reflns_number_gt 4021
_reflns_number_total 4389
_reflns_threshold_expression I>2\s(I)
_cod_data_source_file ng2481.cif
_cod_data_source_block I
_cod_original_cell_volume 2127.3(11)
_cod_original_sg_symbol_H-M 'P 21/c'
_cod_database_code 2219405
_cod_database_fobs_code 2219405

loop_
_symmetry_equiv_pos_as_xyz
'x, y, z'
'-x, y+1/2, -z+1/2'
'-x, -y, -z'
'x, -y-1/2, z-1/2'

loop_
_atom_site_type_symbol
_atom_site_label
_atom_site_fract_x
_atom_site_fract_y
_atom_site_fract_z
_atom_site_U_iso_or_equiv
_atom_site_adp_type
_atom_site_calc_flag
_atom_site_refinement_flags
_atom_site_occupancy
Sn Sn 0.23132(2) 0.37950(3) 0.17164(2) 0.02056(11) Uani d . 1
S S1 0.10733(8) 0.32408(10) 0.28651(9) 0.0237(3) Uani d . 1
S S2 0.12861(8) 0.59723(11) 0.26696(9) 0.0244(3) Uani d . 1
N N1 0.0190(3) 0.4872(4) 0.3970(3) 0.0250(9) Uani d . 1
C C1 0.0795(3) 0.4757(4) 0.3239(3) 0.0228(9) Uani d . 1
C C2 -0.0077(3) 0.6087(4) 0.4381(4) 0.0264(11) Uani d . 1
H H2A -0.0745 0.6193 0.4320 0.032 Uiso calc R 1
H H2B 0.0220 0.6761 0.4002 0.032 Uiso calc R 1
C C3 0.0208(3) 0.6161(4) 0.5471(4) 0.0260(10) Uani d . 1
H H3A 0.0880 0.6128 0.5525 0.031 Uiso calc R 1
H H3B 0.0001 0.6961 0.5756 0.031 Uiso calc R 1
C C4 0.2559(3) 0.1881(4) 0.1326(3) 0.0212(9) Uani d . 1
C C5 0.2678(3) 0.1546(5) 0.0335(4) 0.0238(10) Uani d . 1
H H5 0.2690 0.2174 -0.0160 0.029 Uiso calc R 1
C C6 0.2780(3) 0.0316(5) 0.0060(4) 0.0284(11) Uani d . 1
H H6 0.2846 0.0103 -0.0620 0.034 Uiso calc R 1
C C7 0.2785(3) -0.0610(4) 0.0782(4) 0.0284(11) Uani d . 1
H H7 0.2869 -0.1453 0.0596 0.034 Uiso calc R 1
C C8 0.2666(4) -0.0303(5) 0.1768(4) 0.0320(12) Uani d . 1
H H8 0.2664 -0.0936 0.2259 0.038 Uiso calc R 1
C C9 0.2549(3) 0.0934(4) 0.2042(4) 0.0270(10) Uani d . 1
H H9 0.2462 0.1139 0.2721 0.032 Uiso calc R 1
C C10 0.1869(3) 0.4710(4) 0.0402(3) 0.0231(10) Uani d . 1
C C11 0.2262(4) 0.5821(5) 0.0088(4) 0.0413(14) Uani d . 1
H H11 0.2767 0.6157 0.0442 0.050 Uiso calc R 1
C C12 0.1920(4) 0.6440(5) -0.0742(5) 0.0424(15) Uani d . 1
H H12 0.2184 0.7205 -0.0944 0.051 Uiso calc R 1
C C13 0.1199(4) 0.5948(4) -0.1273(4) 0.0272(10) Uani d . 1
H H13 0.0966 0.6377 -0.1836 0.033 Uiso calc R 1
C C14 0.0818(4) 0.4841(5) -0.0989(4) 0.0344(12) Uani d . 1
H H14 0.0324 0.4497 -0.1356 0.041 Uiso calc R 1
C C15 0.1166(4) 0.4223(5) -0.0151(4) 0.0307(11) Uani d . 1
H H15 0.0908 0.3449 0.0038 0.037 Uiso calc R 1
C C16 0.3474(3) 0.4550(4) 0.2475(4) 0.0238(10) Uani d . 1
C C17 0.4094(3) 0.3737(5) 0.2921(4) 0.0297(11) Uani d . 1
H H17 0.4011 0.2865 0.2860 0.036 Uiso calc R 1
C C18 0.4830(4) 0.4199(5) 0.3453(4) 0.0369(12) Uani d . 1
H H18 0.5247 0.3640 0.3759 0.044 Uiso calc R 1
C C19 0.4966(4) 0.5477(5) 0.3543(4) 0.0378(13) Uani d . 1
H H19 0.5475 0.5791 0.3904 0.045 Uiso calc R 1
C C20 0.4352(3) 0.6280(5) 0.3103(4) 0.0308(11) Uani d . 1
H H20 0.4439 0.7151 0.3165 0.037 Uiso calc R 1
C C21 0.3608(3) 0.5833(4) 0.2570(4) 0.0247(10) Uani d . 1
H H21 0.3191 0.6397 0.2270 0.030 Uiso calc R 1
C C22 0.5409(12) 0.0134(14) 0.5721(11) 0.066(4) Uani d P 0.50
H H22A 0.6046 0.0434 0.5764 0.080 Uiso calc PR 0.50
H H22B 0.5172 0.0006 0.6400 0.080 Uiso calc PR 0.50
Cl Cl1 0.4667(2) 0.1259(2) 0.4994(2) 0.0958(9) Uani d . 1

loop_
_atom_site_aniso_label
_atom_site_aniso_U_11
_atom_site_aniso_U_22
_atom_site_aniso_U_33
_atom_site_aniso_U_12
_atom_site_aniso_U_13
_atom_site_aniso_U_23
Sn 0.02652(19) 0.01628(17) 0.01887(18) -0.00089(12) -0.00114(13) 0.00000(11)
S1 0.0281(6) 0.0167(5) 0.0263(6) -0.0002(4) 0.0029(5) -0.0026(4)
S2 0.0294(6) 0.0191(5) 0.0247(6) 0.0000(5) 0.0020(5) -0.0025(4)
N1 0.027(2) 0.0180(19) 0.030(2) 0.0038(16) 0.0035(17) 0.0006(16)
C1 0.024(2) 0.023(2) 0.021(2) 0.0046(18) -0.0024(18) -0.0055(18)
C2 0.025(2) 0.019(2) 0.035(3) 0.0045(18) 0.010(2) -0.0009(19)
C3 0.024(2) 0.018(2) 0.036(3) 0.0017(18) 0.007(2) -0.001(2)
C4 0.026(2) 0.015(2) 0.023(2) 0.0014(17) 0.0030(18) -0.0032(17)
C5 0.024(2) 0.027(2) 0.021(2) 0.0037(19) 0.0010(18) -0.0005(19)
C6 0.032(3) 0.030(3) 0.023(3) 0.001(2) -0.001(2) -0.008(2)
C7 0.029(3) 0.018(2) 0.038(3) -0.0012(19) -0.002(2) -0.007(2)
C8 0.043(3) 0.021(2) 0.032(3) 0.001(2) 0.007(2) 0.006(2)
C9 0.035(3) 0.024(2) 0.022(2) 0.001(2) 0.003(2) 0.0007(19)
C10 0.032(2) 0.018(2) 0.019(2) 0.0025(18) 0.0003(19) -0.0009(17)
C11 0.057(4) 0.033(3) 0.034(3) -0.019(3) -0.024(3) 0.012(2)
C12 0.060(4) 0.029(3) 0.039(3) -0.014(3) -0.013(3) 0.013(2)
C13 0.041(3) 0.022(2) 0.019(2) 0.006(2) -0.001(2) -0.0006(19)
C14 0.039(3) 0.029(3) 0.035(3) -0.004(2) -0.016(2) 0.002(2)
C15 0.038(3) 0.024(2) 0.030(3) -0.007(2) -0.009(2) 0.003(2)
C16 0.018(2) 0.027(2) 0.026(3) -0.0031(18) -0.0007(18) -0.0023(19)
C17 0.028(3) 0.031(3) 0.030(3) 0.001(2) -0.004(2) 0.001(2)
C18 0.029(3) 0.036(3) 0.045(3) 0.002(2) -0.006(2) 0.004(3)
C19 0.032(3) 0.040(3) 0.041(3) -0.011(2) -0.005(2) -0.005(3)
C20 0.026(3) 0.032(3) 0.034(3) -0.009(2) -0.002(2) -0.003(2)
C21 0.023(2) 0.023(2) 0.027(3) -0.0027(19) 0.0017(19) 0.0021(19)
C22 0.102(12) 0.050(8) 0.048(9) 0.001(8) 0.023(8) 0.001(7)
Cl1 0.155(3) 0.0477(11) 0.0854(17) 0.0173(13) 0.0274(17) 0.0024(11)

loop_
_atom_type_symbol
_atom_type_description
_atom_type_scat_dispersion_real
_atom_type_scat_dispersion_imag
_atom_type_scat_source
C C 0.0033 0.0016 'International Tables Vol C Tables 4.2.6.8 and 6.1.1.4'
H H 0.0000 0.0000 'International Tables Vol C Tables 4.2.6.8 and 6.1.1.4'
N N 0.0061 0.0033 'International Tables Vol C Tables 4.2.6.8 and 6.1.1.4'
S S 0.1246 0.1234 'International Tables Vol C Tables 4.2.6.8 and 6.1.1.4'
Sn Sn -0.6537 1.4246 'International Tables Vol C Tables 4.2.6.8 and 6.1.1.4'
Cl Cl 0.1484 0.1585 'International Tables Vol C Tables 4.2.6.8 and 6.1.1.4'

loop_
_geom_angle_atom_site_label_1
_geom_angle_atom_site_label_2
_geom_angle_atom_site_label_3
_geom_angle_site_symmetry_1
_geom_angle_site_symmetry_3
_geom_angle
C10 Sn C16 . . 117.43(18)
C10 Sn C4 . . 106.86(18)
C16 Sn C4 . . 110.16(18)
C10 Sn S1 . . 114.23(13)
C16 Sn S1 . . 112.36(13)
C4 Sn S1 . . 92.74(12)
C10 Sn S2 . . 81.15(12)
C16 Sn S2 . . 84.41(13)
C4 Sn S2 . . 156.03(12)
S1 Sn S2 . . 63.66(4)
C1 S1 Sn . . 97.41(16)
C1 S2 Sn . . 79.09(16)
C1 N1 C3 . 3_566 125.3(4)
C1 N1 C2 . . 122.6(4)
C3 N1 C2 3_566 . 111.8(4)
N1 C1 S2 . . 123.6(4)
N1 C1 S1 . . 117.0(4)
S2 C1 S1 . . 119.4(3)
N1 C2 C3 . . 109.6(4)
N1 C2 H2A . . 109.7
C3 C2 H2A . . 109.7
N1 C2 H2B . . 109.7
C3 C2 H2B . . 109.7
H2A C2 H2B . . 108.2
N1 C3 C2 3_566 . 110.3(4)
N1 C3 H3A 3_566 . 109.6
C2 C3 H3A . . 109.6
N1 C3 H3B 3_566 . 109.6
C2 C3 H3B . . 109.6
H3A C3 H3B . . 108.1
C5 C4 C9 . . 118.2(4)
C5 C4 Sn . . 120.2(3)
C9 C4 Sn . . 121.5(3)
C6 C5 C4 . . 121.2(5)
C6 C5 H5 . . 119.4
C4 C5 H5 . . 119.4
C5 C6 C7 . . 119.8(5)
C5 C6 H6 . . 120.1
C7 C6 H6 . . 120.1
C8 C7 C6 . . 120.1(5)
C8 C7 H7 . . 120.0
C6 C7 H7 . . 120.0
C7 C8 C9 . . 120.0(5)
C7 C8 H8 . . 120.0
C9 C8 H8 . . 120.0
C8 C9 C4 . . 120.6(5)
C8 C9 H9 . . 119.7
C4 C9 H9 . . 119.7
C15 C10 C11 . . 118.3(5)
C15 C10 Sn . . 120.1(4)
C11 C10 Sn . . 121.7(4)
C12 C11 C10 . . 120.4(5)
C12 C11 H11 . . 119.8
C10 C11 H11 . . 119.8
C13 C12 C11 . . 120.3(5)
C13 C12 H12 . . 119.9
C11 C12 H12 . . 119.9
C14 C13 C12 . . 120.2(5)
C14 C13 H13 . . 119.9
C12 C13 H13 . . 119.9
C13 C14 C15 . . 119.3(5)
C13 C14 H14 . . 120.4
C15 C14 H14 . . 120.4
C10 C15 C14 . . 121.6(5)
C10 C15 H15 . . 119.2
C14 C15 H15 . . 119.2
C17 C16 C21 . . 119.2(5)
C17 C16 Sn . . 118.9(4)
C21 C16 Sn . . 121.9(4)
C18 C17 C16 . . 120.2(5)
C18 C17 H17 . . 119.9
C16 C17 H17 . . 119.9
C17 C18 C19 . . 120.6(5)
C17 C18 H18 . . 119.7
C19 C18 H18 . . 119.7
C20 C19 C18 . . 119.1(5)
C20 C19 H19 . . 120.4
C18 C19 H19 . . 120.4
C19 C20 C21 . . 121.0(5)
C19 C20 H20 . . 119.5
C21 C20 H20 . . 119.5
C20 C21 C16 . . 119.8(5)
C20 C21 H21 . . 120.1
C16 C21 H21 . . 120.1
Cl1 C22 Cl1 3_656 . 102.9(8)
Cl1 C22 H22A 3_656 . 111.2
Cl1 C22 H22A . . 111.2
Cl1 C22 H22B 3_656 . 111.2
Cl1 C22 H22B . . 111.2
H22A C22 H22B . . 109.1
C22 Cl1 C22 3_656 . 77.1(8)

loop_
_geom_bond_atom_site_label_1
_geom_bond_atom_site_label_2
_geom_bond_site_symmetry_2
_geom_bond_distance
Sn C10 . 2.125(5)
Sn C16 . 2.141(5)
Sn C4 . 2.157(4)
Sn S1 . 2.4699(13)
Sn S2 . 3.0715(13)
S1 C1 . 1.756(5)
S2 C1 . 1.680(5)
N1 C1 . 1.337(6)
N1 C3 3_566 1.466(6)
N1 C2 . 1.473(6)
C2 C3 . 1.527(7)
C2 H2A . 0.9900
C2 H2B . 0.9900
C3 N1 3_566 1.466(6)
C3 H3A . 0.9900
C3 H3B . 0.9900
C4 C5 . 1.394(6)
C4 C9 . 1.403(7)
C5 C6 . 1.382(7)
C5 H5 . 0.9500
C6 C7 . 1.392(7)
C6 H6 . 0.9500
C7 C8 . 1.380(7)
C7 H7 . 0.9500
C8 C9 . 1.392(7)
C8 H8 . 0.9500
C9 H9 . 0.9500
C10 C15 . 1.373(7)
C10 C11 . 1.394(7)
C11 C12 . 1.392(8)
C11 H11 . 0.9500
C12 C13 . 1.378(8)
C12 H12 . 0.9500
C13 C14 . 1.370(7)
C13 H13 . 0.9500
C14 C15 . 1.403(7)
C14 H14 . 0.9500
C15 H15 . 0.9500
C16 C17 . 1.396(7)
C16 C21 . 1.400(7)
C17 C18 . 1.385(7)
C17 H17 . 0.9500
C18 C19 . 1.395(8)
C18 H18 . 0.9500
C19 C20 . 1.380(8)
C19 H19 . 0.9500
C20 C21 . 1.389(7)
C20 H20 . 0.9500
C21 H21 . 0.9500
C22 Cl1 3_656 1.784(15)
C22 Cl1 . 1.896(16)
C22 H22A . 0.9900
C22 H22B . 0.9900
Cl1 C22 3_656 1.784(15)

loop_
_geom_torsion_atom_site_label_1
_geom_torsion_atom_site_label_2
_geom_torsion_atom_site_label_3
_geom_torsion_atom_site_label_4
_geom_torsion_site_symmetry_1
_geom_torsion_site_symmetry_4
_geom_torsion
C10 Sn S1 C1 . . -69.6(2)
C16 Sn S1 C1 . . 67.4(2)
C4 Sn S1 C1 . . -179.5(2)
S2 Sn S1 C1 . . -3.88(16)
C10 Sn S2 C1 . . 126.8(2)
C16 Sn S2 C1 . . -114.3(2)
C4 Sn S2 C1 . . 15.0(4)
S1 Sn S2 C1 . . 4.10(17)
C3 N1 C1 S2 3_566 . -175.8(4)
C2 N1 C1 S2 . . -2.8(7)
C3 N1 C1 S1 3_566 . 4.6(7)
C2 N1 C1 S1 . . 177.6(4)
Sn S2 C1 N1 . . 174.5(4)
Sn S2 C1 S1 . . -5.9(2)
Sn S1 C1 N1 . . -173.0(3)
Sn S1 C1 S2 . . 7.3(3)
C1 N1 C2 C3 . . -116.5(5)
C3 N1 C2 C3 3_566 . 57.4(5)
N1 C2 C3 N1 . 3_566 -56.4(5)
C10 Sn C4 C5 . . 18.7(4)
C16 Sn C4 C5 . . -110.0(4)
S1 Sn C4 C5 . . 135.0(4)
S2 Sn C4 C5 . . 125.3(3)
C10 Sn C4 C9 . . -157.4(4)
C16 Sn C4 C9 . . 74.0(4)
S1 Sn C4 C9 . . -41.1(4)
S2 Sn C4 C9 . . -50.8(6)
C9 C4 C5 C6 . . 0.3(7)
Sn C4 C5 C6 . . -175.9(4)
C4 C5 C6 C7 . . -1.4(7)
C5 C6 C7 C8 . . 1.6(8)
C6 C7 C8 C9 . . -0.5(8)
C7 C8 C9 C4 . . -0.6(8)
C5 C4 C9 C8 . . 0.7(7)
Sn C4 C9 C8 . . 176.9(4)
C16 Sn C10 C15 . . 175.8(4)
C4 Sn C10 C15 . . 51.5(4)
S1 Sn C10 C15 . . -49.5(4)
S2 Sn C10 C15 . . -105.3(4)
C16 Sn C10 C11 . . -5.6(5)
C4 Sn C10 C11 . . -129.8(5)
S1 Sn C10 C11 . . 129.2(4)
S2 Sn C10 C11 . . 73.4(4)
C15 C10 C11 C12 . . 2.7(9)
Sn C10 C11 C12 . . -176.0(5)
C10 C11 C12 C13 . . -1.2(10)
C11 C12 C13 C14 . . -0.4(9)
C12 C13 C14 C15 . . 0.5(8)
C11 C10 C15 C14 . . -2.6(8)
Sn C10 C15 C14 . . 176.1(4)
C13 C14 C15 C10 . . 1.1(8)
C10 Sn C16 C17 . . -143.2(4)
C4 Sn C16 C17 . . -20.6(4)
S1 Sn C16 C17 . . 81.2(4)
S2 Sn C16 C17 . . 139.8(4)
C10 Sn C16 C21 . . 39.4(5)
C4 Sn C16 C21 . . 162.0(4)
S1 Sn C16 C21 . . -96.1(4)
S2 Sn C16 C21 . . -37.6(4)
C21 C16 C17 C18 . . 0.2(8)
Sn C16 C17 C18 . . -177.2(4)
C16 C17 C18 C19 . . -0.5(9)
C17 C18 C19 C20 . . 0.6(9)
C18 C19 C20 C21 . . -0.4(9)
C19 C20 C21 C16 . . 0.0(8)
C17 C16 C21 C20 . . 0.0(7)
Sn C16 C21 C20 . . 177.4(4)
Cl1 C22 Cl1 C22 3_656 3_656 0.000(2)
